data_7123697
loop_
_publ_author_name
'Lei, Ye'
'Shen, Libo'
'Liu, Ji-Ren'
'Jiao, Tianyu'
'Zhang, Yang'
'Zhang, Chi'
'tong, lu'
'Hong, Xin'
'Pan, Yuanjiang'
'Li, Hao'

_publ_section_title
;
 A diquat-contained macrocyclic anion acceptor in pure water
;
_journal_name_full 'Chemical Communications'
_journal_paper_doi 10.1039/C9CC03750K
_journal_year 2019
_chemical_formula_moiety 'C7 H7 O3 S, 3(F6 P), C44 H40 N8 O4'
_chemical_formula_sum 'C51 H47 F18 N8 O7 P3 S'
_chemical_formula_weight 1350.93
_space_group_crystal_system orthorhombic
_space_group_IT_number 63
_space_group_name_Hall '-C 2c 2'
_space_group_name_H-M_alt 'C m c m'
_symmetry_space_group_name_Hall '-C 2c 2'
_symmetry_space_group_name_H-M 'C m c m'
_atom_sites_solution_hydrogens geom
_atom_sites_solution_primary dual
_audit_creation_date 2019-06-10
_audit_creation_method
;
Olex2 1.2
(compiled 2017.08.10 svn.r3458 for OlexSys, GUI svn.r5381)
;
_audit_update_record
;
2019-06-10 deposited with the CCDC.    2019-06-20 downloaded from the CCDC.
;
_cell_angle_alpha 90
_cell_angle_beta 90
_cell_angle_gamma 90
_cell_formula_units_Z 8
_cell_length_a 17.4113(5)
_cell_length_b 33.6611(11)
_cell_length_c 20.8777(6)
_cell_measurement_reflns_used 5779
_cell_measurement_temperature 170(2)
_cell_measurement_theta_max 44.62
_cell_measurement_theta_min 2.93
_cell_volume 12236.1(6)
_computing_cell_refinement 'SAINT v8.37A (Bruker, 2015)'
_computing_data_reduction 'SAINT v8.37A (Bruker, 2015)'
_computing_molecular_graphics 'Olex2 (Dolomanov et al., 2009)'
_computing_publication_material 'Olex2 (Dolomanov et al., 2009)'
_computing_structure_refinement 'ShelXL (Sheldrick, 2015)'
_computing_structure_solution 'ShelXT (Sheldrick, 2015)'
_diffrn_ambient_temperature 169.99
_diffrn_measured_fraction_theta_full 0.992
_diffrn_measured_fraction_theta_max 0.989
_diffrn_measurement_device_type 'Bruker APEX-II CCD'
_diffrn_measurement_method '\f and \w scans'
_diffrn_radiation_type GaK\a
_diffrn_radiation_wavelength 1.34139
_diffrn_reflns_av_R_equivalents 0.1249
_diffrn_reflns_av_unetI/netI 0.0894
_diffrn_reflns_Laue_measured_fraction_full 0.992
_diffrn_reflns_Laue_measured_fraction_max 0.989
_diffrn_reflns_limit_h_max 21
_diffrn_reflns_limit_h_min -21
_diffrn_reflns_limit_k_max 35
_diffrn_reflns_limit_k_min -41
_diffrn_reflns_limit_l_max 19
_diffrn_reflns_limit_l_min -25
_diffrn_reflns_number 38555
_diffrn_reflns_point_group_measured_fraction_full 0.992
_diffrn_reflns_point_group_measured_fraction_max 0.989
_diffrn_reflns_theta_full 53.594
_diffrn_reflns_theta_max 55.008
_diffrn_reflns_theta_min 2.934
_diffrn_standards_number 0
_exptl_absorpt_coefficient_mu 1.433
_exptl_absorpt_correction_T_max 0.7508
_exptl_absorpt_correction_T_min 0.4301
_exptl_absorpt_correction_type multi-scan
_exptl_absorpt_process_details
'SADABS-2016/2 (Bruker,2016/2) was used for absorption correction. wR2(int) was 0.1525 before and 0.0890 after correction. The Ratio of minimum to maximum transmission is 0.5729. The \l/2 correction factor is Not present.'
_exptl_crystal_colour colourless
_exptl_crystal_colour_primary colourless
_exptl_crystal_density_diffrn 1.467
_exptl_crystal_description prism
_exptl_crystal_F_000 5504
_exptl_crystal_size_max 0.1
_exptl_crystal_size_mid 0.03
_exptl_crystal_size_min 0.02
_refine_diff_density_max 0.715
_refine_diff_density_min -0.815
_refine_diff_density_rms 0.102
_refine_ls_extinction_coef 0.00028(10)
_refine_ls_extinction_expression Fc^*^=kFc[1+0.001xFc^2^\l^3^/sin(2\q)]^-1/4^
_refine_ls_extinction_method 'SHELXL-2018/1 (Sheldrick 2018)'
_refine_ls_goodness_of_fit_ref 1.318
_refine_ls_hydrogen_treatment constr
_refine_ls_matrix_type full
_refine_ls_number_parameters 467
_refine_ls_number_reflns 6161
_refine_ls_number_restraints 64
_refine_ls_restrained_S_all 1.316
_refine_ls_R_factor_all 0.2111
_refine_ls_R_factor_gt 0.1307
_refine_ls_shift/su_max 0.001
_refine_ls_shift/su_mean 0.000
_refine_ls_structure_factor_coef Fsqd
_refine_ls_weighting_details 'w=1/[\s^2^(Fo^2^)+(0.2000P)^2^] where P=(Fo^2^+2Fc^2^)/3'
_refine_ls_weighting_scheme calc
_refine_ls_wR_factor_gt 0.3618
_refine_ls_wR_factor_ref 0.4193
_reflns_Friedel_coverage 0.000
_reflns_number_gt 2797
_reflns_number_total 6161
_reflns_threshold_expression 'I > 2\s(I)'
_cod_data_source_file c9cc03750k2.cif
_cod_data_source_block wmj18095_sq
_cod_database_code 7123697
_shelx_shelxl_version_number 2018/1
_shelx_space_group_comment
;
The symmetry employed for this shelxl refinement is uniquely defined
by the following loop, which should always be used as a source of
symmetry information in preference to the above space-group names.
They are only intended as comments.
;
_shelx_estimated_absorpt_t_max 0.972
_shelx_estimated_absorpt_t_min 0.870
_olex2_refinement_description
;
1. Fixed Uiso
 At 1.2 times of:
  All C(H) groups, All C(H,H) groups
 At 1.5 times of:
  All C(H,H,H) groups
2. Rigid body (RIGU) restrains
 S1, O4, O3, C7, C5, C6, C1, C4, C2, C3
 with sigma for 1-2 distances of 0.004 and sigma for 1-3 distances of 0.004
3. Others
 Fixed Sof: H1A(0.5) H1B(0.5) H1C(0.5) F9(0.75) F11(0.375) F10(0.375) F7(0.5)
 F6(0.5) C28(0.5) H28(0.5) C29(0.5) H29(0.5) C30(0.5) H30(0.5) C31(0.5) H31(0.5)
4.a Secondary CH2 refined with riding coordinates:
 C19(H19A,H19B), C26(H26A,H26B), C18(H18A,H18B), C11(H11A,H11B)
4.b Aromatic/amide H refined with riding coordinates:
 C7(H7), C5(H5), C4(H4), C2(H2), C24(H24), C21(H21), C12(H12), C16(H16),
 C8(H8), C25(H25), C22(H22), C14(H14), C10(H10), C15(H15), C28(H28), C29(H29),
 C30(H30), C31(H31)
4.c Idealised Me refined as rotating group:
 C1(H1A,H1B,H1C)
;
_olex2_submission_special_instructions 'No special instructions were received'

loop_
_space_group_symop_operation_xyz
'x, y, z'
'-x, -y, z+1/2'
'-x, y, -z+1/2'
'x, -y, -z'
'x+1/2, y+1/2, z'
'-x+1/2, -y+1/2, z+1/2'
'-x+1/2, y+1/2, -z+1/2'
'x+1/2, -y+1/2, -z'
'-x, -y, -z'
'x, y, -z-1/2'
'x, -y, z-1/2'
'-x, y, z'
'-x+1/2, -y+1/2, -z'
'x+1/2, y+1/2, -z-1/2'
'x+1/2, -y+1/2, z-1/2'
'-x+1/2, y+1/2, z'

loop_
_atom_site_label
_atom_site_type_symbol
_atom_site_fract_x
_atom_site_fract_y
_atom_site_fract_z
_atom_site_U_iso_or_equiv
_atom_site_adp_type
_atom_site_occupancy
_atom_site_site_symmetry_order
_atom_site_calc_flag
_atom_site_refinement_flags_posn
_atom_site_refinement_flags_adp
_atom_site_refinement_flags_occupancy
_atom_site_disorder_assembly
_atom_site_disorder_group
S1 S 0.1675(2) 0.3826(2) 0.250000 0.183(3) Uani 1 2 d S TU P . .
O4 O 0.1321(6) 0.3691(4) 0.3065(3) 0.256(5) Uani 1 1 d . U . . .
O3 O 0.2478(7) 0.3653(4) 0.250000 0.238(6) Uani 1 2 d S TU P . .
C7 C 0.1053(9) 0.4580(9) 0.250000 0.201(7) Uani 1 2 d S TU P . .
H7 H 0.056385 0.445520 0.250000 0.241 Uiso 1 2 calc RS T P . .
C5 C 0.2431(6) 0.4540(5) 0.250000 0.113(4) Uani 1 2 d S TU P . .
H5 H 0.289011 0.438717 0.250000 0.136 Uiso 1 2 calc RS T P . .
C6 C 0.1764(8) 0.4357(7) 0.250000 0.154(4) Uani 1 2 d S TU P . .
C1 C 0.1851(12) 0.5622(7) 0.250000 0.213(8) Uani 1 2 d S TU P . .
H1A H 0.228826 0.570116 0.276714 0.319 Uiso 0.5 1 calc GR . . A -1
H1B H 0.137934 0.574004 0.267199 0.319 Uiso 0.5 1 calc GR . . A -1
H1C H 0.193226 0.571639 0.206087 0.319 Uiso 0.5 1 calc GR . . A -1
C4 C 0.2475(9) 0.4936(5) 0.250000 0.138(4) Uani 1 2 d S TU P . .
H4 H 0.295888 0.506689 0.250000 0.166 Uiso 1 2 calc RS T P . .
C2 C 0.1144(15) 0.5001(10) 0.250000 0.236(10) Uani 1 2 d S TU P . .
H2 H 0.069984 0.516482 0.250000 0.284 Uiso 1 2 calc RS T P . .
C3 C 0.1777(10) 0.5157(8) 0.250000 0.165(6) Uani 1 2 d S TU P . .
P4 P 0.000000 0.42361(7) 0.56816(14) 0.0837(9) Uani 1 2 d S T P . .
F13 F 0.000000 0.3850(3) 0.5286(7) 0.224(6) Uani 1 2 d S T P . .
F12 F 0.000000 0.4021(3) 0.6292(5) 0.264(7) Uani 1 2 d S T P . .
F14 F 0.000000 0.4644(2) 0.6041(4) 0.159(3) Uani 1 2 d S T P . .
F16 F 0.0892(3) 0.4232(2) 0.5593(4) 0.191(3) Uani 1 1 d . . . . .
F15 F 0.000000 0.4493(4) 0.5040(6) 0.234(5) Uani 1 2 d S T P . .
P3 P 0.500000 0.43703(14) 0.250000 0.1133(15) Uani 1 4 d S T P . .
F9 F 0.4433(6) 0.4608(3) 0.2978(4) 0.195(4) Uani 0.75 1 d . . . . .
F11 F 0.4277(6) 0.4086(3) 0.250000 0.170(4) Uani 0.75 2 d S T P . .
F10 F 0.500000 0.4063(4) 0.3138(7) 0.192(5) Uani 0.75 2 d S T P . .
P1 P 0.500000 0.30261(8) 0.49004(17) 0.0973(10) Uani 1 2 d S T P . .
F5 F 0.500000 0.3505(2) 0.4800(4) 0.155(3) Uani 1 2 d S T P . .
F3 F 0.500000 0.2995(2) 0.4188(4) 0.161(3) Uani 1 2 d S T P . .
F4 F 0.4111(3) 0.3061(2) 0.4920(3) 0.184(3) Uani 1 1 d . . . . .
F1 F 0.500000 0.3123(3) 0.5654(4) 0.170(3) Uani 1 2 d S T P . .
F2 F 0.500000 0.2578(2) 0.5052(4) 0.176(3) Uani 1 2 d S T P . .
P2 P 0.500000 0.500000 0.500000 0.0733(10) Uani 1 4 d S T P . .
F8 F 0.500000 0.5015(2) 0.4249(3) 0.126(2) Uani 1 2 d S T P . .
F7 F 0.4176(5) 0.4813(3) 0.5050(5) 0.119(4) Uani 0.5 1 d . . . . .
F6 F 0.4671(7) 0.4564(3) 0.4912(6) 0.138(4) Uani 0.5 1 d . . . . .
O1 O 0.2753(4) 0.18682(17) 0.4126(2) 0.1178(19) Uani 1 1 d . . . . .
O2 O 0.3097(5) 0.59266(16) 0.4097(3) 0.132(2) Uani 1 1 d . . . . .
N3 N 0.2913(3) 0.43028(14) 0.4160(2) 0.0673(13) Uani 1 1 d . . . . .
N2 N 0.2811(3) 0.34713(14) 0.4049(2) 0.0682(13) Uani 1 1 d . . . . .
N1 N 0.2832(5) 0.22619(17) 0.4090(3) 0.106(2) Uani 1 1 d . . . . .
N4 N 0.3104(5) 0.55122(18) 0.4064(4) 0.115(2) Uani 1 1 d . . . . .
C24 C 0.2789(4) 0.3075(2) 0.4038(3) 0.0772(18) Uani 1 1 d . . . . .
H24 H 0.322228 0.293360 0.388247 0.093 Uiso 1 1 calc R . . . .
C21 C 0.1544(4) 0.34878(19) 0.4455(3) 0.0801(18) Uani 1 1 d . . . . .
H21 H 0.110942 0.363080 0.460482 0.096 Uiso 1 1 calc R . . . .
C12 C 0.2445(6) 0.5368(2) 0.4131(3) 0.093(2) Uani 1 1 d . . . . .
H12 H 0.201440 0.553878 0.417536 0.112 Uiso 1 1 calc R . . . .
C16 C 0.1577(4) 0.43582(19) 0.4201(3) 0.0759(18) Uani 1 1 d . . . . .
H16 H 0.108375 0.423798 0.421556 0.091 Uiso 1 1 calc R . . . .
C19 C 0.3481(4) 0.36878(19) 0.3786(3) 0.0835(19) Uani 1 1 d . . . . .
H19A H 0.394183 0.351524 0.379253 0.100 Uiso 1 1 calc R . . . .
H19B H 0.338058 0.376801 0.333759 0.100 Uiso 1 1 calc R . . . .
C8 C 0.3854(12) 0.6406(3) 0.2831(6) 0.251(8) Uani 1 1 d . . . . .
H8 H 0.381012 0.665022 0.305694 0.301 Uiso 1 1 calc R . . . .
C25 C 0.2153(5) 0.2434(2) 0.4233(3) 0.092(2) Uani 1 1 d . . . . .
H25 H 0.170273 0.228401 0.431972 0.111 Uiso 1 1 calc R . . . .
C23 C 0.2162(4) 0.2868(2) 0.4243(3) 0.0778(18) Uani 1 1 d . . . . .
C27 C 0.3505(6) 0.1727(3) 0.3152(5) 0.114(3) Uani 1 1 d . . . . .
C17 C 0.2212(3) 0.41242(19) 0.4205(2) 0.0654(15) Uani 1 1 d . . . . .
C20 C 0.2180(3) 0.36914(18) 0.4245(3) 0.0653(15) Uani 1 1 d . . . . .
C22 C 0.1529(4) 0.30758(19) 0.4451(3) 0.0840(19) Uani 1 1 d . . . . .
H22 H 0.108387 0.293779 0.459082 0.101 Uiso 1 1 calc R . . . .
C14 C 0.2983(4) 0.46909(19) 0.4125(3) 0.0773(18) Uani 1 1 d . . . . .
H14 H 0.348072 0.480401 0.408657 0.093 Uiso 1 1 calc R . . . .
C10 C 0.4030(5) 0.5719(3) 0.2854(5) 0.137(4) Uani 1 1 d . . . . .
H10 H 0.410908 0.548041 0.308735 0.165 Uiso 1 1 calc R . . . .
C15 C 0.1632(4) 0.4764(2) 0.4178(3) 0.0811(19) Uani 1 1 d . . . . .
H15 H 0.117990 0.492169 0.418646 0.097 Uiso 1 1 calc R . . . .
C9 C 0.3916(7) 0.6062(3) 0.3157(7) 0.150(4) Uani 1 1 d . . . . .
C13 C 0.2339(4) 0.4943(2) 0.4142(3) 0.0739(17) Uani 1 1 d . . . . .
C26 C 0.3483(6) 0.1704(3) 0.3882(4) 0.127(3) Uani 1 1 d . . . . .
H26A H 0.353573 0.142425 0.402067 0.153 Uiso 1 1 calc R . . . .
H26B H 0.391872 0.185658 0.406280 0.153 Uiso 1 1 calc R . . . .
C18 C 0.3606(4) 0.40353(19) 0.4181(4) 0.087(2) Uani 1 1 d . . . . .
H18A H 0.406251 0.418178 0.402477 0.104 Uiso 1 1 calc R . . . .
H18B H 0.370526 0.395240 0.462821 0.104 Uiso 1 1 calc R . . . .
C11 C 0.3856(9) 0.6061(3) 0.3878(7) 0.170(5) Uani 1 1 d . . . . .
H11A H 0.425561 0.588290 0.405602 0.203 Uiso 1 1 calc R . . . .
H11B H 0.395333 0.633200 0.404113 0.203 Uiso 1 1 calc R . . . .
C28 C 0.3885(12) 0.2054(7) 0.2868(10) 0.140(7) Uani 0.5 1 d . . . B 1
H28 H 0.412137 0.225772 0.311279 0.168 Uiso 0.5 1 calc R . . B 1
C29 C 0.3256(17) 0.1408(7) 0.2822(9) 0.157(9) Uani 0.5 1 d . . . B 1
H29 H 0.307790 0.118034 0.304628 0.188 Uiso 0.5 1 calc R . . B 1
C30 C 0.2819(13) 0.1774(8) 0.2802(9) 0.161(9) Uani 0.5 1 d . . . B 2
H30 H 0.234795 0.180599 0.302543 0.194 Uiso 0.5 1 calc R . . B 2
C31 C 0.4079(13) 0.1657(6) 0.2850(9) 0.121(6) Uani 0.5 1 d . . . B 2
H31 H 0.454281 0.160125 0.307208 0.145 Uiso 0.5 1 calc R . . B 2

loop_
_atom_site_aniso_label
_atom_site_aniso_U_11
_atom_site_aniso_U_22
_atom_site_aniso_U_33
_atom_site_aniso_U_23
_atom_site_aniso_U_13
_atom_site_aniso_U_12
S1 0.106(3) 0.368(8) 0.074(2) 0.000 0.000 -0.094(4)
O4 0.256(9) 0.430(14) 0.081(4) -0.024(6) 0.061(5) -0.171(10)
O3 0.145(10) 0.250(12) 0.32(2) 0.000 0.000 -0.077(9)
C7 0.065(7) 0.39(2) 0.143(13) 0.000 0.000 -0.012(11)
C5 0.064(5) 0.201(10) 0.075(6) 0.000 0.000 0.002(7)
C6 0.078(7) 0.306(13) 0.077(7) 0.000 0.000 -0.039(8)
C1 0.242(18) 0.259(15) 0.137(13) 0.000 0.000 0.132(13)
C4 0.139(9) 0.196(10) 0.078(7) 0.000 0.000 0.047(8)
C2 0.131(11) 0.383(18) 0.19(2) 0.000 0.000 0.042(14)
C3 0.124(10) 0.277(14) 0.094(9) 0.000 0.000 0.064(11)
P4 0.0650(16) 0.0671(16) 0.119(2) 0.0130(14) 0.000 0.000
F13 0.082(5) 0.167(8) 0.421(17) -0.170(10) 0.000 0.000
F12 0.48(2) 0.189(10) 0.121(8) 0.058(7) 0.000 0.000
F14 0.187(8) 0.110(5) 0.180(7) -0.050(5) 0.000 0.000
F16 0.082(4) 0.197(6) 0.293(9) -0.026(5) -0.008(4) -0.031(4)
F15 0.247(12) 0.233(12) 0.222(12) 0.117(9) 0.000 0.000
P3 0.119(4) 0.094(3) 0.127(4) 0.000 0.000 0.000
F9 0.251(9) 0.149(6) 0.185(7) -0.059(5) -0.014(6) 0.078(5)
F11 0.123(8) 0.135(9) 0.252(15) 0.000 0.000 -0.002(6)
F10 0.220(14) 0.209(13) 0.148(10) 0.008(8) 0.000 0.000
P1 0.0832(19) 0.0830(19) 0.126(3) 0.0228(16) 0.000 0.000
F5 0.163(7) 0.094(5) 0.206(8) 0.016(5) 0.000 0.000
F3 0.248(10) 0.128(6) 0.108(6) -0.011(4) 0.000 0.000
F4 0.090(4) 0.250(8) 0.212(6) 0.091(5) -0.015(4) -0.027(4)
F1 0.178(8) 0.213(9) 0.118(6) 0.016(5) 0.000 0.000
F2 0.264(10) 0.067(4) 0.199(8) 0.024(4) 0.000 0.000
P2 0.075(2) 0.077(2) 0.068(2) 0.0040(15) 0.000 0.000
F8 0.160(6) 0.158(6) 0.059(4) 0.012(3) 0.000 0.000
F7 0.084(6) 0.163(12) 0.110(7) 0.002(9) 0.020(6) -0.034(5)
F6 0.152(13) 0.099(7) 0.163(9) -0.017(5) -0.003(7) -0.044(6)
O1 0.150(5) 0.104(4) 0.099(4) 0.006(3) -0.013(3) 0.004(4)
O2 0.183(7) 0.069(3) 0.145(5) 0.002(3) -0.054(5) -0.004(4)
N3 0.065(3) 0.067(3) 0.070(3) -0.007(2) 0.000(2) 0.012(2)
N2 0.064(3) 0.067(3) 0.073(3) -0.001(2) 0.006(2) 0.005(2)
N1 0.180(7) 0.058(4) 0.081(4) 0.006(3) -0.002(4) 0.008(4)
N4 0.131(6) 0.071(4) 0.143(6) 0.007(4) -0.048(5) -0.002(4)
C24 0.080(4) 0.078(5) 0.073(4) 0.001(3) 0.001(3) 0.013(4)
C21 0.076(4) 0.081(5) 0.083(4) -0.001(3) 0.014(4) 0.013(3)
C12 0.121(7) 0.075(5) 0.084(5) -0.003(3) -0.015(5) 0.032(5)
C16 0.070(4) 0.074(4) 0.083(4) 0.001(3) 0.003(3) 0.016(3)
C19 0.073(4) 0.079(4) 0.099(5) 0.001(4) 0.021(4) 0.014(3)
C8 0.52(3) 0.066(5) 0.167(11) -0.002(6) -0.026(12) -0.030(10)
C25 0.123(6) 0.066(4) 0.089(5) 0.006(3) 0.010(4) 0.014(4)
C23 0.094(5) 0.077(4) 0.062(4) 0.008(3) 0.000(3) 0.000(4)
C27 0.110(7) 0.121(8) 0.111(7) 0.015(6) -0.011(6) 0.048(6)
C17 0.064(4) 0.080(4) 0.052(3) -0.001(3) 0.001(3) 0.008(3)
C20 0.057(4) 0.075(4) 0.064(3) -0.002(3) 0.004(3) 0.009(3)
C22 0.077(4) 0.078(5) 0.097(5) 0.004(4) 0.017(4) 0.005(3)
C14 0.089(5) 0.067(4) 0.077(4) -0.003(3) -0.003(3) 0.006(3)
C10 0.100(6) 0.102(6) 0.210(12) 0.014(6) -0.029(5) -0.028(5)
C15 0.087(5) 0.079(5) 0.078(4) -0.001(3) -0.007(4) 0.025(4)
C9 0.187(11) 0.097(7) 0.167(11) 0.019(7) -0.034(9) -0.050(7)
C13 0.076(4) 0.084(5) 0.061(4) 0.002(3) -0.017(3) 0.015(4)
C26 0.144(8) 0.134(7) 0.104(6) -0.016(5) -0.003(6) 0.077(6)
C18 0.063(4) 0.076(4) 0.121(6) -0.003(4) 0.008(4) 0.005(3)
C11 0.229(15) 0.089(7) 0.191(13) 0.031(7) -0.070(11) -0.055(8)
C28 0.158(18) 0.118(15) 0.144(16) -0.039(12) -0.001(13) 0.028(14)
C29 0.25(3) 0.116(14) 0.102(12) 0.005(11) 0.063(14) 0.058(18)
C30 0.128(17) 0.25(3) 0.110(14) 0.012(14) 0.000(11) 0.019(16)
C31 0.106(14) 0.137(16) 0.121(13) 0.013(11) -0.027(11) -0.002(12)

loop_
_atom_type_symbol
_atom_type_description
_atom_type_scat_dispersion_real
_atom_type_scat_dispersion_imag
_atom_type_scat_source
C C 0.0150 0.0070 'International Tables Vol C Tables 4.2.6.8 and 6.1.1.4'
H H 0.0000 0.0000 'International Tables Vol C Tables 4.2.6.8 and 6.1.1.4'
F F 0.0600 0.0410 'International Tables Vol C Tables 4.2.6.8 and 6.1.1.4'
N N 0.0250 0.0140 'International Tables Vol C Tables 4.2.6.8 and 6.1.1.4'
O O 0.0410 0.0250 'International Tables Vol C Tables 4.2.6.8 and 6.1.1.4'
P P 0.2543 0.3332 'International Tables Vol C Tables 4.2.6.8 and 6.1.1.4'
S S 0.2925 0.4295 'International Tables Vol C Tables 4.2.6.8 and 6.1.1.4'

loop_
_geom_angle_atom_site_label_1
_geom_angle_atom_site_label_2
_geom_angle_atom_site_label_3
_geom_angle
_geom_angle_site_symmetry_1
_geom_angle_site_symmetry_3
O4 S1 O4 114.0(7) 10_556 .
O4 S1 O3 106.3(7) 10_556 .
O4 S1 O3 106.3(7) . .
O4 S1 C6 111.0(6) 10_556 .
O4 S1 C6 111.1(6) . .
O3 S1 C6 107.7(7) . .
C6 C7 H7 122.6 . .
C2 C7 H7 122.6 . .
C2 C7 C6 115(2) . .
C6 C5 H5 119.4 . .
C6 C5 C4 121.2(16) . .
C4 C5 H5 119.4 . .
C7 C6 S1 116.3(14) . .
C5 C6 S1 122.8(14) . .
C5 C6 C7 121(2) . .
H1A C1 H1B 109.5 . .
H1A C1 H1C 109.5 . .
H1B C1 H1C 109.5 . .
C3 C1 H1A 109.5 . .
C3 C1 H1B 109.5 . .
C3 C1 H1C 109.5 . .
C5 C4 H4 121.0 . .
C5 C4 C3 118.1(19) . .
C3 C4 H4 121.0 . .
C7 C2 H2 119.1 . .
C3 C2 C7 122(3) . .
C3 C2 H2 119.1 . .
C4 C3 C1 116.7(19) . .
C2 C3 C1 120(2) . .
C2 C3 C4 123(3) . .
F13 P4 F14 176.2(7) . .
F13 P4 F16 85.9(3) . .
F13 P4 F16 85.9(3) . 12
F13 P4 F15 90.4(8) . .
F12 P4 F13 92.9(7) . .
F12 P4 F14 90.9(6) . .
F12 P4 F16 95.6(3) . .
F12 P4 F16 95.6(3) . 12
F12 P4 F15 176.8(7) . .
F14 P4 F15 85.8(6) . .
F16 P4 F14 93.8(3) . .
F16 P4 F14 93.8(3) 12 .
F16 P4 F16 166.3(6) 12 .
F16 P4 F15 84.6(3) 12 .
F16 P4 F15 84.6(3) . .
F9 P3 F9 76.2(7) 12_655 3_655
F9 P3 F9 120.6(8) 12_655 10_556
F9 P3 F9 120.6(8) . 3_655
F9 P3 F9 75.4(7) . 12_655
F9 P3 F9 75.4(7) 10_556 3_655
F9 P3 F9 76.2(7) . 10_556
F9 P3 F10 142.3(4) . 3_655
F9 P3 F10 142.3(4) . 10_556
F9 P3 F10 142.3(4) 3_655 12_655
F9 P3 F10 142.3(4) 10_556 .
F9 P3 F10 142.3(4) 12_655 10_556
F9 P3 F10 79.4(5) 10_556 10_556
F9 P3 F10 142.3(4) 10_556 12_655
F9 P3 F10 79.4(5) 12_655 .
F9 P3 F10 142.3(4) 3_655 .
F9 P3 F10 79.4(5) . 12_655
F9 P3 F10 79.4(5) 10_556 3_655
F9 P3 F10 79.4(5) 12_655 12_655
F9 P3 F10 79.4(5) 3_655 3_655
F9 P3 F10 79.4(5) 3_655 10_556
F9 P3 F10 142.3(4) 12_655 3_655
F9 P3 F10 79.4(5) . .
F11 P3 F9 141.9(3) . 3_655
F11 P3 F9 141.9(3) . 12_655
F11 P3 F9 79.2(5) 3_655 3_655
F11 P3 F9 79.2(5) . .
F11 P3 F9 141.9(3) 3_655 .
F11 P3 F9 79.2(5) 3_655 12_655
F11 P3 F9 79.2(5) . 10_556
F11 P3 F9 141.9(3) 3_655 10_556
F11 P3 F11 105.6(9) . 3_655
F11 P3 F10 68.2(4) 3_655 3_655
F11 P3 F10 68.2(4) . 3_655
F11 P3 F10 68.2(4) . .
F11 P3 F10 68.2(4) 3_655 .
F11 P3 F10 68.2(4) . 12_655
F11 P3 F10 68.2(4) 3_655 10_556
F11 P3 F10 68.2(4) . 10_556
F11 P3 F10 68.2(4) 3_655 12_655
F10 P3 F10 104.4(10) 3_655 .
F10 P3 F10 104.4(10) 10_556 12_655
F10 P3 F10 104.4(10) 10_556 .
F10 P3 F10 104.4(10) 3_655 12_655
F10 P3 F10 0.0(10) 3_655 10_556
F10 P3 F10 0.0(10) . 12_655
F10 F10 P3 0(10) 12_655 .
F3 P1 F5 86.6(4) . .
F3 P1 F4 91.8(3) . 12_655
F3 P1 F4 91.8(3) . .
F3 P1 F1 172.4(5) . .
F3 P1 F2 97.8(5) . .
F4 P1 F5 86.0(3) 12_655 .
F4 P1 F5 86.0(3) . .
F4 P1 F4 170.9(6) 12_655 .
F4 P1 F1 87.6(3) . .
F4 P1 F1 87.6(3) 12_655 .
F1 P1 F5 85.8(5) . .
F2 P1 F5 175.6(5) . .
F2 P1 F4 93.9(3) . .
F2 P1 F4 93.9(3) . 12_655
F2 P1 F1 89.8(5) . .
F8 P2 F8 180.0 9_666 .
F8 P2 F7 85.4(4) 9_666 12_655
F8 P2 F7 94.6(4) . 12_655
F8 P2 F7 85.4(4) . 9_666
F8 P2 F7 85.4(4) . 4_566
F8 P2 F7 94.6(4) 9_666 9_666
F8 P2 F7 94.6(4) . .
F8 P2 F7 85.4(4) 9_666 .
F8 P2 F7 94.6(4) 9_666 4_566
F8 P2 F6 94.9(5) 9_666 .
F8 P2 F6 94.9(5) . 9_666
F8 P2 F6 94.9(5) 9_666 12_655
F8 P2 F6 85.1(5) 9_666 4_566
F8 P2 F6 94.9(5) . 4_566
F8 P2 F6 85.1(5) . .
F8 P2 F6 85.1(5) . 12_655
F8 P2 F6 85.1(5) 9_666 9_666
F7 P2 F7 48.0(9) 9_666 12_655
F7 P2 F7 180.0 12_655 4_566
F7 P2 F7 132.0(9) 9_666 4_566
F7 P2 F7 180.0(7) 9_666 .
F7 P2 F7 48.0(9) 4_566 .
F7 P2 F7 132.0(9) 12_655 .
F7 P2 F6 91.9(8) 12_655 9_666
F7 P2 F6 91.9(8) . 4_566
F7 P2 F6 46.1(4) 12_655 12_655
F7 P2 F6 133.9(4) 9_666 .
F7 P2 F6 91.9(8) 9_666 12_655
F7 P2 F6 46.1(4) 4_566 4_566
F7 P2 F6 133.9(4) 4_566 12_655
F7 P2 F6 88.1(8) . 12_655
F7 P2 F6 91.9(8) 4_566 .
F7 P2 F6 88.1(8) 9_666 4_566
F7 P2 F6 133.9(4) . 9_666
F7 P2 F6 133.9(4) 12_655 4_566
F7 P2 F6 46.1(4) 9_666 9_666
F7 P2 F6 88.1(8) 12_655 .
F7 P2 F6 88.1(8) 4_566 9_666
F7 P2 F6 46.1(4) . .
F6 P2 F6 137.7(9) 9_666 12_655
F6 P2 F6 42.3(9) 9_666 4_566
F6 P2 F6 180.0(9) 12_655 4_566
F6 P2 F6 137.7(9) . 4_566
F6 P2 F6 42.3(9) . 12_655
F6 P2 F6 180.0(9) . 9_666
F7 F7 P2 66.0(4) 4_566 .
F6 F6 P2 68.9(5) 12_655 .
N1 O1 C26 105.2(7) . .
N4 O2 C11 106.5(8) . .
C17 N3 C18 116.8(5) . .
C14 N3 C17 121.7(5) . .
C14 N3 C18 121.5(5) . .
C24 N2 C19 120.5(5) . .
C24 N2 C20 121.1(5) . .
C20 N2 C19 118.1(5) . .
O1 N1 C25 108.8(7) . .
C12 N4 O2 112.0(8) . .
N2 C24 H24 119.0 . .
N2 C24 C23 121.9(6) . .
C23 C24 H24 119.0 . .
C20 C21 H21 119.6 . .
C20 C21 C22 120.8(6) . .
C22 C21 H21 119.6 . .
N4 C12 H12 119.9 . .
N4 C12 C13 120.3(7) . .
C13 C12 H12 119.9 . .
C17 C16 H16 119.3 . .
C17 C16 C15 121.4(6) . .
C15 C16 H16 119.3 . .
N2 C19 H19A 110.2 . .
N2 C19 H19B 110.2 . .
H19A C19 H19B 108.5 . .
C18 C19 N2 107.7(5) . .
C18 C19 H19A 110.2 . .
C18 C19 H19B 110.2 . .
C8 C8 H8 119.8 10_556 .
C9 C8 C8 120.4(8) . 10_556
C9 C8 H8 119.8 . .
N1 C25 H25 122.5 . .
N1 C25 C23 115.0(7) . .
C23 C25 H25 122.5 . .
C24 C23 C25 121.0(7) . .
C24 C23 C22 118.6(6) . .
C22 C23 C25 120.3(7) . .
C28 C27 C26 117.9(12) . .
C29 C27 C26 117.7(12) . .
C29 C27 C28 123.7(15) . .
C30 C27 C26 120.2(12) . .
C31 C27 C26 122.2(12) . .
C31 C27 C30 117.0(15) . .
N3 C17 C20 118.6(5) . .
C16 C17 N3 118.2(6) . .
C16 C17 C20 123.2(6) . .
N2 C20 C17 119.0(5) . .
C21 C20 N2 117.7(6) . .
C21 C20 C17 123.2(5) . .
C21 C22 H22 120.1 . .
C23 C22 C21 119.7(6) . .
C23 C22 H22 120.1 . .
N3 C14 H14 119.2 . .
N3 C14 C13 121.7(6) . .
C13 C14 H14 119.2 . .
C10 C10 H10 120.8 10_556 .
C9 C10 C10 118.4(7) . 10_556
C9 C10 H10 120.8 . .
C16 C15 H15 119.9 . .
C16 C15 C13 120.2(6) . .
C13 C15 H15 119.9 . .
C8 C9 C11 120.1(11) . .
C10 C9 C8 121.1(14) . .
C10 C9 C11 118.8(10) . .
C14 C13 C12 119.7(7) . .
C15 C13 C12 123.5(7) . .
C15 C13 C14 116.8(6) . .
O1 C26 C27 110.3(7) . .
O1 C26 H26A 109.6 . .
O1 C26 H26B 109.6 . .
C27 C26 H26A 109.6 . .
C27 C26 H26B 109.6 . .
H26A C26 H26B 108.1 . .
N3 C18 H18A 109.6 . .
N3 C18 H18B 109.6 . .
C19 C18 N3 110.3(5) . .
C19 C18 H18A 109.6 . .
C19 C18 H18B 109.6 . .
H18A C18 H18B 108.1 . .
O2 C11 C9 111.9(9) . .
O2 C11 H11A 109.2 . .
O2 C11 H11B 109.2 . .
C9 C11 H11A 109.2 . .
C9 C11 H11B 109.2 . .
H11A C11 H11B 107.9 . .
C27 C28 C28 114.8(9) . 10_556
C27 C28 H28 122.6 . .
C28 C28 H28 122.6 10_556 .
C27 C29 H29 119.6 . .
C29 C29 C27 120.8(10) 10_556 .
C29 C29 H29 119.6 10_556 .
C27 C30 H30 119.4 . .
C30 C30 C27 121.3(9) 10_556 .
C30 C30 H30 119.4 10_556 .
C27 C31 C31 121.6(10) . 10_556
C27 C31 H31 119.2 . .
C31 C31 H31 119.2 10_556 .

loop_
_geom_bond_atom_site_label_1
_geom_bond_atom_site_label_2
_geom_bond_distance
_geom_bond_site_symmetry_2
S1 O4 1.405(7) 10_556
S1 O4 1.405(7) .
S1 O3 1.514(14) .
S1 C6 1.79(2) .
C7 H7 0.9500 .
C7 C6 1.45(2) .
C7 C2 1.43(3) .
C5 H5 0.9500 .
C5 C6 1.315(18) .
C5 C4 1.336(17) .
C1 H1A 0.9800 .
C1 H1B 0.9800 .
C1 H1C 0.9800 .
C1 C3 1.57(3) .
C4 H4 0.9500 .
C4 C3 1.43(2) .
C2 H2 0.9500 .
C2 C3 1.22(3) .
P4 F13 1.540(7) .
P4 F12 1.465(9) .
P4 F14 1.565(7) .
P4 F16 1.564(5) .
P4 F16 1.564(5) 12
P4 F15 1.596(10) .
P3 F9 1.616(8) .
P3 F9 1.616(8) 3_655
P3 F9 1.616(8) 10_556
P3 F9 1.616(8) 12_655
P3 F11 1.580(11) 3_655
P3 F11 1.580(11) .
P3 F10 1.686(14) 3_655
P3 F10 1.686(14) 10_556
P3 F10 1.686(14) .
P3 F10 1.686(14) 12_655
F10 F10 0.00(3) 12_655
P1 F5 1.626(7) .
P1 F3 1.490(8) .
P1 F4 1.553(5) 12_655
P1 F4 1.553(5) .
P1 F1 1.607(9) .
P1 F2 1.543(7) .
P2 F8 1.568(5) .
P2 F8 1.568(5) 9_666
P2 F7 1.570(8) 9_666
P2 F7 1.570(8) 4_566
P2 F7 1.570(8) 12_655
P2 F7 1.570(8) .
P2 F6 1.586(9) .
P2 F6 1.586(9) 9_666
P2 F6 1.586(9) 12_655
P2 F6 1.586(9) 4_566
F7 F7 1.28(2) 4_566
F6 F6 1.14(2) 12_655
O1 N1 1.334(7) .
O1 C26 1.476(9) .
O2 N4 1.396(8) .
O2 C11 1.470(14) .
N3 C17 1.363(7) .
N3 C14 1.314(7) .
N3 C18 1.506(7) .
N2 C24 1.334(7) .
N2 C19 1.482(7) .
N2 C20 1.387(7) .
N1 C25 1.350(9) .
N4 C12 1.253(10) .
C24 H24 0.9500 .
C24 C23 1.365(9) .
C21 H21 0.9500 .
C21 C20 1.373(8) .
C21 C22 1.387(8) .
C12 H12 0.9500 .
C12 C13 1.441(10) .
C16 H16 0.9500 .
C16 C17 1.358(8) .
C16 C15 1.370(9) .
C19 H19A 0.9900 .
C19 H19B 0.9900 .
C19 C18 1.448(9) .
C8 C8 1.38(2) 10_556
C8 H8 0.9500 .
C8 C9 1.349(14) .
C25 H25 0.9500 .
C25 C23 1.461(9) .
C23 C22 1.375(9) .
C27 C26 1.527(12) .
C27 C28 1.42(2) .
C27 C29 1.35(3) .
C27 C30 1.41(2) .
C27 C31 1.21(2) .
C17 C20 1.460(8) .
C22 H22 0.9500 .
C14 H14 0.9500 .
C14 C13 1.407(9) .
C10 C10 1.48(2) 10_556
C10 H10 0.9500 .
C10 C9 1.331(13) .
C15 H15 0.9500 .
C15 C13 1.373(9) .
C9 C11 1.507(16) .
C26 H26A 0.9900 .
C26 H26B 0.9900 .
C18 H18A 0.9900 .
C18 H18B 0.9900 .
C11 H11A 0.9900 .
C11 H11B 0.9900 .
C28 C28 1.54(4) 10_556
C28 H28 0.9500 .
C29 C29 1.34(4) 10_556
C29 H29 0.9500 .
C30 C30 1.26(4) 10_556
C30 H30 0.9500 .
C31 C31 1.46(4) 10_556
C31 H31 0.9500 .
